data_2205877
loop_
_publ_author_name
'V. Vinodhkumar'
'S. Selvanayagam'
'D. Velmurugan'
'K. Ravikumar'
'M. Poornachandran'
'R. Raghunathan'

_publ_section_title
;
 8,12-Dioxa-1,7,10(1,2)-tribenzenacyclododecaphane-2,5-dien-4-one
;
_journal_issue 6
_journal_name_full 'Acta Crystallographica Section E'
_journal_page_first o1839
_journal_page_last o1841
_journal_paper_doi 10.1107/S1600536805015631
_journal_volume 61
_journal_year 2005
_chemical_formula_iupac 'C25 H20 O3'
_chemical_formula_moiety 'C25 H20 O3'
_chemical_formula_sum 'C25 H20 O3'
_chemical_formula_weight 368.41
_chemical_name_systematic
;
8,12-Dioxa-1,7,10(1,2)-tribenzenacyclododecaphane-2,5-dien-4-one
;
_space_group_IT_number 2
_symmetry_cell_setting triclinic
_symmetry_space_group_name_Hall '-P 1'
_symmetry_space_group_name_H-M 'P -1'
_atom_sites_solution_hydrogens geom
_atom_sites_solution_primary direct
_atom_sites_solution_secondary difmap
_audit_creation_method SHELXL97
_cell_angle_alpha 108.074(2)
_cell_angle_beta 94.933(2)
_cell_angle_gamma 109.974(2)
_cell_formula_units_Z 2
_cell_length_a 7.7602(11)
_cell_length_b 9.8884(14)
_cell_length_c 13.965(2)
_cell_measurement_reflns_used 4247
_cell_measurement_temperature 273(2)
_cell_measurement_theta_max 27.82
_cell_measurement_theta_min 2.30
_cell_volume 935.1(2)
_computing_cell_refinement 'SAINT (Bruker, 2001)'
_computing_data_collection 'SMART (Bruker, 2001)'
_computing_data_reduction SAINT
_computing_molecular_graphics 'ORTEP-3 (Farrugia, 1997) and PLATON (Spek, 2003)'
_computing_publication_material 'SHELXL97 and PARST (Nardelli, 1995)'
_computing_structure_refinement 'SHELXL97 (Sheldrick, 1997)'
_computing_structure_solution 'SHELXS97 (Sheldrick, 1997)'
_diffrn_ambient_temperature 273(2)
_diffrn_measured_fraction_theta_full 0.991
_diffrn_measured_fraction_theta_max 0.923
_diffrn_measurement_device 'Bruker SMART APEX area-detector'
_diffrn_measurement_device_type 'CCD area detector'
_diffrn_measurement_method \w
_diffrn_radiation_monochromator graphite
_diffrn_radiation_source 'fine-focus sealed tube'
_diffrn_radiation_type MoK\a
_diffrn_radiation_wavelength 0.71073
_diffrn_reflns_av_R_equivalents 0.0178
_diffrn_reflns_av_sigmaI/netI 0.0238
_diffrn_reflns_limit_h_max 10
_diffrn_reflns_limit_h_min -10
_diffrn_reflns_limit_k_max 12
_diffrn_reflns_limit_k_min -12
_diffrn_reflns_limit_l_max 17
_diffrn_reflns_limit_l_min -18
_diffrn_reflns_number 7971
_diffrn_reflns_theta_full 25.00
_diffrn_reflns_theta_max 27.99
_diffrn_reflns_theta_min 1.57
_diffrn_standards_decay_% 0
_diffrn_standards_number 0
_exptl_absorpt_coefficient_mu 0.085
_exptl_absorpt_correction_type none
_exptl_crystal_colour colourless
_exptl_crystal_density_diffrn 1.308
_exptl_crystal_description block
_exptl_crystal_F_000 388
_exptl_crystal_size_max 0.26
_exptl_crystal_size_mid 0.23
_exptl_crystal_size_min 0.14
_refine_diff_density_max 0.483
_refine_diff_density_min -0.256
_refine_ls_extinction_method none
_refine_ls_goodness_of_fit_ref 1.046
_refine_ls_hydrogen_treatment constr
_refine_ls_matrix_type full
_refine_ls_number_parameters 253
_refine_ls_number_reflns 4160
_refine_ls_number_restraints 0
_refine_ls_restrained_S_all 1.046
_refine_ls_R_factor_all 0.0604
_refine_ls_R_factor_gt 0.0513
_refine_ls_shift/su_max 0.000
_refine_ls_shift/su_mean 0.000
_refine_ls_structure_factor_coef Fsqd
_refine_ls_weighting_details 'calc w = 1/[\s^2^(Fo^2^)+(0.0895P)^2^+0.1401P] where P = (Fo^2^+2Fc^2^)/3'
_refine_ls_weighting_scheme calc
_refine_ls_wR_factor_gt 0.1432
_refine_ls_wR_factor_ref 0.1523
_reflns_number_gt 3395
_reflns_number_total 4160
_reflns_threshold_expression I>2\s(I)
_cod_data_source_file bt6669.cif
_cod_data_source_block I
_cod_database_code 2205877
_cod_database_fobs_code 2205877

loop_
_symmetry_equiv_pos_as_xyz
'x, y, z'
'-x, -y, -z'

loop_
_atom_site_label
_atom_site_fract_x
_atom_site_fract_y
_atom_site_fract_z
_atom_site_U_iso_or_equiv
_atom_site_adp_type
_atom_site_calc_flag
_atom_site_refinement_flags
_atom_site_occupancy
_atom_site_type_symbol
C1 1.0511(2) 0.80789(16) 0.11085(12) 0.0469(4) Uani d . 1 C
C2 0.8890(2) 0.66464(16) 0.05059(11) 0.0445(3) Uani d . 1 C
H2 0.8250 0.6611 -0.0102 0.053 Uiso calc R 1 H
C3 0.82606(19) 0.54002(15) 0.07530(10) 0.0395(3) Uani d . 1 C
H3 0.8865 0.5453 0.1376 0.047 Uiso calc R 1 H
C4 0.67015(18) 0.39509(15) 0.01318(10) 0.0375(3) Uani d . 1 C
C5 0.6098(2) 0.35398(18) -0.09239(12) 0.0479(3) Uani d . 1 C
H5 0.6693 0.4210 -0.1245 0.058 Uiso calc R 1 H
C6 0.4635(2) 0.2158(2) -0.15052(13) 0.0557(4) Uani d . 1 C
H6 0.4241 0.1904 -0.2209 0.067 Uiso calc R 1 H
C7 0.3765(2) 0.11569(18) -0.10278(13) 0.0564(4) Uani d . 1 C
H7 0.2789 0.0220 -0.1417 0.068 Uiso calc R 1 H
C8 0.4318(2) 0.15238(16) 0.00102(13) 0.0485(4) Uani d . 1 C
H8 0.3717 0.0839 0.0320 0.058 Uiso calc R 1 H
C9 0.57791(18) 0.29219(15) 0.06006(10) 0.0375(3) Uani d . 1 C
C10 0.5311(2) 0.2708(2) 0.22616(13) 0.0495(4) Uani d . 1 C
H10A 0.6111 0.2848 0.2887 0.059 Uiso calc R 1 H
H10B 0.4648 0.1608 0.1886 0.059 Uiso calc R 1 H
C11 0.39128(18) 0.34252(16) 0.25412(11) 0.0409(3) Uani d . 1 C
C12 0.2092(2) 0.26945(16) 0.19495(11) 0.0441(3) Uani d . 1 C
H12 0.1754 0.1749 0.1416 0.053 Uiso calc R 1 H
C13 0.0774(2) 0.33345(19) 0.21323(12) 0.0496(4) Uani d . 1 C
H13 -0.0432 0.2827 0.1722 0.059 Uiso calc R 1 H
C14 0.1244(2) 0.4721(2) 0.29209(13) 0.0553(4) Uani d . 1 C
H14 0.0367 0.5167 0.3041 0.066 Uiso calc R 1 H
C15 0.3029(3) 0.54508(19) 0.35354(13) 0.0563(4) Uani d . 1 C
H15 0.3337 0.6386 0.4074 0.068 Uiso calc R 1 H
C16 0.4378(2) 0.48239(17) 0.33694(11) 0.0471(4) Uani d . 1 C
C17 0.6229(2) 0.5644(2) 0.41347(13) 0.0628(5) Uani d . 1 C
H17A 0.6085 0.6305 0.4773 0.075 Uiso calc R 1 H
H17B 0.6638 0.4892 0.4284 0.075 Uiso calc R 1 H
C18 0.9284(2) 0.75364(17) 0.43797(11) 0.0480(3) Uani d . 1 C
C19 0.9782(3) 0.7678(2) 0.53958(13) 0.0609(4) Uani d . 1 C
H19 0.8947 0.7066 0.5678 0.073 Uiso calc R 1 H
C20 1.1521(3) 0.8733(2) 0.59843(14) 0.0668(5) Uani d . 1 C
H20 1.1859 0.8830 0.6665 0.080 Uiso calc R 1 H
C21 1.2761(2) 0.9642(2) 0.55716(14) 0.0686(5) Uani d . 1 C
H21 1.3924 1.0363 0.5975 0.082 Uiso calc R 1 H
C22 1.2275(2) 0.9480(2) 0.45637(13) 0.0588(4) Uani d . 1 C
H22 1.3126 1.0096 0.4291 0.071 Uiso calc R 1 H
C23 1.05437(19) 0.84185(16) 0.39363(11) 0.0448(3) Uani d . 1 C
C24 1.00191(19) 0.81277(16) 0.28428(11) 0.0444(3) Uani d . 1 C
H24 0.8742 0.7638 0.2547 0.053 Uiso calc R 1 H
C25 1.1147(2) 0.84782(17) 0.22193(13) 0.0500(4) Uani d . 1 C
H25 1.2425 0.9012 0.2503 0.060 Uiso calc R 1 H
O1 1.13345(19) 0.89330(13) 0.06763(10) 0.0691(4) Uani d . 1 O
O2 0.64629(13) 0.33824(12) 0.16376(8) 0.0469(3) Uani d . 1 O
O3 0.75888(15) 0.65394(14) 0.37311(8) 0.0620(3) Uani d . 1 O

loop_
_atom_site_aniso_label
_atom_site_aniso_U_11
_atom_site_aniso_U_22
_atom_site_aniso_U_33
_atom_site_aniso_U_12
_atom_site_aniso_U_13
_atom_site_aniso_U_23
C1 0.0508(8) 0.0347(7) 0.0563(9) 0.0113(6) 0.0242(7) 0.0206(6)
C2 0.0520(8) 0.0395(7) 0.0412(7) 0.0123(6) 0.0128(6) 0.0189(6)
C3 0.0399(7) 0.0374(7) 0.0399(7) 0.0107(5) 0.0097(5) 0.0169(5)
C4 0.0359(6) 0.0344(6) 0.0426(7) 0.0122(5) 0.0107(5) 0.0155(5)
C5 0.0492(8) 0.0482(8) 0.0438(7) 0.0142(6) 0.0116(6) 0.0181(6)
C6 0.0511(9) 0.0587(9) 0.0431(8) 0.0160(7) 0.0047(7) 0.0071(7)
C7 0.0441(8) 0.0421(8) 0.0612(10) 0.0067(6) 0.0074(7) 0.0024(7)
C8 0.0409(7) 0.0358(7) 0.0648(10) 0.0087(6) 0.0174(7) 0.0183(6)
C9 0.0333(6) 0.0364(6) 0.0460(7) 0.0143(5) 0.0127(5) 0.0170(5)
C10 0.0456(8) 0.0617(9) 0.0588(9) 0.0215(7) 0.0210(7) 0.0417(8)
C11 0.0394(7) 0.0451(7) 0.0461(7) 0.0123(6) 0.0161(6) 0.0297(6)
C12 0.0427(7) 0.0425(7) 0.0470(8) 0.0117(6) 0.0128(6) 0.0210(6)
C13 0.0403(7) 0.0582(9) 0.0546(9) 0.0164(6) 0.0123(6) 0.0288(7)
C14 0.0612(10) 0.0605(9) 0.0622(10) 0.0328(8) 0.0267(8) 0.0323(8)
C15 0.0732(11) 0.0461(8) 0.0491(9) 0.0194(8) 0.0205(8) 0.0189(7)
C16 0.0468(8) 0.0478(8) 0.0433(7) 0.0058(6) 0.0121(6) 0.0254(6)
C17 0.0582(10) 0.0681(10) 0.0464(9) 0.0008(8) 0.0079(7) 0.0274(8)
C18 0.0449(8) 0.0467(8) 0.0412(7) 0.0093(6) 0.0020(6) 0.0125(6)
C19 0.0621(10) 0.0648(10) 0.0456(9) 0.0143(8) 0.0026(7) 0.0205(8)
C20 0.0636(11) 0.0777(12) 0.0441(9) 0.0258(9) -0.0070(8) 0.0091(8)
C21 0.0450(9) 0.0747(12) 0.0551(10) 0.0142(8) -0.0061(7) -0.0025(9)
C22 0.0419(8) 0.0563(9) 0.0576(10) 0.0091(7) 0.0064(7) 0.0057(7)
C23 0.0386(7) 0.0409(7) 0.0461(8) 0.0118(6) 0.0063(6) 0.0088(6)
C24 0.0383(7) 0.0387(7) 0.0492(8) 0.0090(5) 0.0081(6) 0.0138(6)
C25 0.0409(7) 0.0403(7) 0.0560(9) 0.0044(6) 0.0134(6) 0.0123(6)
O1 0.0826(9) 0.0446(6) 0.0766(8) 0.0070(6) 0.0364(7) 0.0321(6)
O2 0.0367(5) 0.0565(6) 0.0498(6) 0.0105(4) 0.0144(4) 0.0292(5)
O3 0.0508(6) 0.0690(7) 0.0425(6) -0.0076(5) 0.0011(5) 0.0261(5)

loop_
_atom_type_symbol
_atom_type_description
_atom_type_scat_dispersion_real
_atom_type_scat_dispersion_imag
_atom_type_scat_source
C C 0.0033 0.0016 'International Tables Vol C Tables 4.2.6.8 and 6.1.1.4'
H H 0.0000 0.0000 'International Tables Vol C Tables 4.2.6.8 and 6.1.1.4'
O O 0.0106 0.0060 'International Tables Vol C Tables 4.2.6.8 and 6.1.1.4'

loop_
_geom_angle_atom_site_label_1
_geom_angle_atom_site_label_2
_geom_angle_atom_site_label_3
_geom_angle
_geom_angle_publ_flag
O1 C1 C2 119.44(14) ?
O1 C1 C25 120.29(13) ?
C2 C1 C25 120.27(12) ?
C3 C2 C1 125.68(14) ?
C3 C2 H2 117.2 ?
C1 C2 H2 117.2 ?
C2 C3 C4 125.72(13) ?
C2 C3 H3 117.1 ?
C4 C3 H3 117.1 ?
C5 C4 C9 118.27(12) ?
C5 C4 C3 122.00(12) ?
C9 C4 C3 119.73(12) ?
C6 C5 C4 121.46(14) ?
C6 C5 H5 119.3 ?
C4 C5 H5 119.3 ?
C5 C6 C7 119.15(15) ?
C5 C6 H6 120.4 ?
C7 C6 H6 120.4 ?
C8 C7 C6 121.02(13) ?
C8 C7 H7 119.5 ?
C6 C7 H7 119.5 ?
C7 C8 C9 120.01(14) ?
C7 C8 H8 120.0 ?
C9 C8 H8 120.0 ?
O2 C9 C8 124.50(10) y
O2 C9 C4 115.40(10) y
C8 C9 C4 120.08(13) ?
O2 C10 C11 111.79(11) ?
O2 C10 H10A 109.3 ?
C11 C10 H10A 109.3 ?
O2 C10 H10B 109.3 ?
C11 C10 H10B 109.3 ?
H10A C10 H10B 107.9 ?
C12 C11 C16 118.38(13) ?
C12 C11 C10 118.98(13) ?
C16 C11 C10 122.63(13) ?
C13 C12 C11 121.75(14) ?
C13 C12 H12 119.1 ?
C11 C12 H12 119.1 ?
C14 C13 C12 119.84(15) ?
C14 C13 H13 120.1 ?
C12 C13 H13 120.1 ?
C13 C14 C15 119.52(15) ?
C13 C14 H14 120.2 ?
C15 C14 H14 120.2 ?
C14 C15 C16 121.67(15) ?
C14 C15 H15 119.2 ?
C16 C15 H15 119.2 ?
C15 C16 C11 118.79(14) ?
C15 C16 C17 117.46(15) ?
C11 C16 C17 123.64(15) ?
O3 C17 C16 109.96(12) ?
O3 C17 H17A 109.7 ?
C16 C17 H17A 109.7 ?
O3 C17 H17B 109.7 ?
C16 C17 H17B 109.7 ?
H17A C17 H17B 108.2 ?
O3 C18 C19 124.40(10) y
O3 C18 C23 114.70(10) y
C19 C18 C23 120.88(14) ?
C20 C19 C18 119.57(17) ?
C20 C19 H19 120.2 ?
C18 C19 H19 120.2 ?
C21 C20 C19 120.46(16) ?
C21 C20 H20 119.8 ?
C19 C20 H20 119.8 ?
C22 C21 C20 119.75(15) ?
C22 C21 H21 120.1 ?
C20 C21 H21 120.1 ?
C21 C22 C23 121.84(17) ?
C21 C22 H22 119.1 ?
C23 C22 H22 119.1 ?
C22 C23 C18 117.46(14) ?
C22 C23 C24 123.74(14) ?
C18 C23 C24 118.72(12) ?
C25 C24 C23 127.65(14) ?
C25 C24 H24 116.2 ?
C23 C24 H24 116.2 ?
C24 C25 C1 124.32(14) ?
C24 C25 H25 117.8 ?
C1 C25 H25 117.8 ?
C9 O2 C10 120.03(11) ?
C18 O3 C17 117.83(12) ?

loop_
_geom_bond_atom_site_label_1
_geom_bond_atom_site_label_2
_geom_bond_distance
_geom_bond_publ_flag
C1 O1 1.225(2) y
C1 C2 1.469(2) ?
C1 C25 1.470(2) ?
C2 C3 1.326(2) y
C2 H2 0.9300 ?
C3 C4 1.4607(18) ?
C3 H3 0.9300 ?
C4 C5 1.392(2) ?
C4 C9 1.4045(18) ?
C5 C6 1.382(2) ?
C5 H5 0.9300 ?
C6 C7 1.382(2) ?
C6 H6 0.9300 ?
C7 C8 1.370(2) ?
C7 H7 0.9300 ?
C8 C9 1.3920(18) ?
C8 H8 0.9300 ?
C9 O2 1.371(2) y
C10 O2 1.446(2) y
C10 C11 1.503(2) ?
C10 H10A 0.9700 ?
C10 H10B 0.9700 ?
C11 C12 1.3903(19) ?
C11 C16 1.405(2) ?
C12 C13 1.378(2) ?
C12 H12 0.9300 ?
C13 C14 1.370(2) ?
C13 H13 0.9300 ?
C14 C15 1.380(2) ?
C14 H14 0.9300 ?
C15 C16 1.389(2) ?
C15 H15 0.9300 ?
C16 C17 1.505(2) ?
C17 O3 1.410(2) y
C17 H17A 0.9700 ?
C17 H17B 0.9700 ?
C18 O3 1.371(2) y
C18 C19 1.388(2) ?
C18 C23 1.399(2) ?
C19 C20 1.379(2) ?
C19 H19 0.9300 ?
C20 C21 1.375(3) ?
C20 H20 0.9300 ?
C21 C22 1.370(3) ?
C21 H21 0.9300 ?
C22 C23 1.392(2) ?
C22 H22 0.9300 ?
C23 C24 1.456(2) ?
C24 C25 1.325(2) y
C24 H24 0.9300 ?
C25 H25 0.9300 ?

loop_
_geom_hbond_atom_site_label_D
_geom_hbond_atom_site_label_H
_geom_hbond_atom_site_label_A
_geom_hbond_site_symmetry_A
_geom_hbond_distance_DH
_geom_hbond_distance_HA
_geom_hbond_distance_DA
_geom_hbond_angle_DHA
C8 H8 O1 1_445 0.93 2.36 3.254(2) 161
C12 H12 O1 1_445 0.93 2.54 3.401(2) 154

loop_
_geom_torsion_atom_site_label_1
_geom_torsion_atom_site_label_2
_geom_torsion_atom_site_label_3
_geom_torsion_atom_site_label_4
_geom_torsion
_geom_torsion_publ_flag
O1 C1 C2 C3 156.24(16) ?
C25 C1 C2 C3 -23.3(2) ?
C1 C2 C3 C4 -177.08(13) ?
C2 C3 C4 C5 21.4(2) ?
C2 C3 C4 C9 -159.19(14) ?
C9 C4 C5 C6 -0.2(2) ?
C3 C4 C5 C6 179.27(14) ?
C4 C5 C6 C7 -0.6(2) ?
C5 C6 C7 C8 0.7(2) ?
C6 C7 C8 C9 -0.1(2) ?
C7 C8 C9 O2 -178.56(13) ?
C7 C8 C9 C4 -0.7(2) ?
C5 C4 C9 O2 178.86(12) ?
C3 C4 C9 O2 -0.58(18) ?
C5 C4 C9 C8 0.8(2) ?
C3 C4 C9 C8 -178.64(12) ?
O2 C10 C11 C12 96.59(15) ?
O2 C10 C11 C16 -82.31(16) ?
C16 C11 C12 C13 2.4(2) ?
C10 C11 C12 C13 -176.50(13) ?
C11 C12 C13 C14 -0.6(2) ?
C12 C13 C14 C15 -1.1(2) ?
C13 C14 C15 C16 0.7(2) ?
C14 C15 C16 C11 1.2(2) ?
C14 C15 C16 C17 -175.12(14) ?
C12 C11 C16 C15 -2.71(19) ?
C10 C11 C16 C15 176.20(12) ?
C12 C11 C16 C17 173.35(12) ?
C10 C11 C16 C17 -7.7(2) ?
C15 C16 C17 O3 -100.98(17) ?
C11 C16 C17 O3 82.91(19) ?
O3 C18 C19 C20 -179.31(17) ?
C23 C18 C19 C20 1.8(3) ?
C18 C19 C20 C21 0.0(3) ?
C19 C20 C21 C22 -1.1(3) ?
C20 C21 C22 C23 0.3(3) ?
C21 C22 C23 C18 1.4(2) ?
C21 C22 C23 C24 -175.40(16) ?
O3 C18 C23 C22 178.52(14) ?
C19 C18 C23 C22 -2.5(2) ?
O3 C18 C23 C24 -4.5(2) ?
C19 C18 C23 C24 174.52(15) ?
C22 C23 C24 C25 18.1(2) ?
C18 C23 C24 C25 -158.66(16) ?
C23 C24 C25 C1 177.00(14) ?
O1 C1 C25 C24 147.35(17) ?
C2 C1 C25 C24 -33.1(2) ?
C8 C9 O2 C10 -21.87(19) ?
C4 C9 O2 C10 160.17(12) ?
C11 C10 O2 C9 -80.0(2) y
C19 C18 O3 C17 2.7(3) ?
C23 C18 O3 C17 -178.27(16) ?
C16 C17 O3 C18 170.80(10) y

loop_
_cod_related_entry_id
_cod_related_entry_database
_cod_related_entry_code
1 ChemSpider 30654812
